data_4334567
loop_
_publ_author_name
'Anuj Kumar Sharma'
'Francesc Lloret'
'Rabindranath Mukherjee'

_publ_contact_author
; Rabindranath Mukherjee
  Department of Chemistry
  Indian Institute of Technology
  Kanpur 208016
  INDIA
;
_publ_contact_author_email rnm@iitk.ac.in
_publ_contact_author_fax '+91 (512) 2597437'
_publ_contact_author_phone '+91 (512) 2597437'
_publ_section_title
;
 Phenolate- and Acetate (Both \m2-1,1 and \m2-1,3 Modes)-Bridged Linear
 CoII3 and CoII2MnII Trimers: Magnetostructural Studies
;
_journal_name_full 'Inorganic Chemistry'
_journal_page_first 4825
_journal_page_last 4833
_journal_paper_doi 10.1021/ic302259t
_journal_volume 52
_journal_year 2013
_chemical_formula_moiety 'C46 H76 Co3 N4 O18'
_chemical_formula_sum 'C46 H76 Co3 N4 O18'
_chemical_formula_weight 1149.90
_chemical_name_systematic
;
 ?
;
_space_group_IT_number 2
_symmetry_cell_setting triclinic
_symmetry_space_group_name_Hall '-P 1'
_symmetry_space_group_name_H-M 'P -1'
_atom_sites_solution_hydrogens geom
_atom_sites_solution_primary direct
_atom_sites_solution_secondary difmap
_audit_creation_method SHELXL-97
_cell_angle_alpha 80.237(5)
_cell_angle_beta 82.414(5)
_cell_angle_gamma 86.047(5)
_cell_formula_units_Z 1
_cell_length_a 9.453(5)
_cell_length_b 11.049(5)
_cell_length_c 13.381(5)
_cell_measurement_temperature 100(2)
_cell_volume 1363.7(11)
_computing_cell_refinement 'Bruker SMART'
_computing_data_collection 'Bruker SMART APEX'
_computing_data_reduction 'Bruker SAINT PLUS'
_computing_molecular_graphics 'Ortep-3 for Windows (Farrugia, 1997)'
_computing_publication_material 'WinGX publication routines (Farrugia, 1999)'
_computing_structure_refinement 'SHELXL-97 (Sheldrick, 1997)'
_computing_structure_solution 'SIR97(Altomare, et. al. 1999)'
_diffrn_ambient_temperature 100(2)
_diffrn_measured_fraction_theta_full 0.959
_diffrn_measured_fraction_theta_max 0.959
_diffrn_measurement_device_type 'CCD area detector'
_diffrn_measurement_method 'phi and omega scans'
_diffrn_radiation_monochromator graphite
_diffrn_radiation_source 'fine-focus sealed tube'
_diffrn_radiation_type MoK\a
_diffrn_radiation_wavelength 0.71069
_diffrn_reflns_av_R_equivalents 0.0195
_diffrn_reflns_av_sigmaI/netI 0.0451
_diffrn_reflns_limit_h_max 6
_diffrn_reflns_limit_h_min -12
_diffrn_reflns_limit_k_max 14
_diffrn_reflns_limit_k_min -14
_diffrn_reflns_limit_l_max 17
_diffrn_reflns_limit_l_min -17
_diffrn_reflns_number 9203
_diffrn_reflns_theta_full 28.30
_diffrn_reflns_theta_max 28.30
_diffrn_reflns_theta_min 2.18
_exptl_absorpt_coefficient_mu 0.973
_exptl_absorpt_correction_T_max 0.9090
_exptl_absorpt_correction_T_min 0.8292
_exptl_absorpt_correction_type empirical
_exptl_absorpt_process_details SADABS
_exptl_crystal_colour Pink
_exptl_crystal_density_diffrn 1.400
_exptl_crystal_description Block
_exptl_crystal_F_000 605
_exptl_crystal_size_max 0.20
_exptl_crystal_size_mid 0.20
_exptl_crystal_size_min 0.10
_refine_diff_density_max 0.873
_refine_diff_density_min -0.592
_refine_diff_density_rms 0.097
_refine_ls_extinction_coef 0.0000(10)
_refine_ls_extinction_method none
_refine_ls_goodness_of_fit_ref 1.044
_refine_ls_hydrogen_treatment constr
_refine_ls_matrix_type full
_refine_ls_number_parameters 328
_refine_ls_number_reflns 6503
_refine_ls_number_restraints 0
_refine_ls_restrained_S_all 1.044
_refine_ls_R_factor_all 0.0560
_refine_ls_R_factor_gt 0.0464
_refine_ls_shift/su_max 0.000
_refine_ls_shift/su_mean 0.000
_refine_ls_structure_factor_coef Fsqd
_refine_ls_weighting_details 'calc w=1/[\s^2^(Fo^2^)+(0.0771P)^2^+0.6055P] where P=(Fo^2^+2Fc^2^)/3'
_refine_ls_weighting_scheme calc
_refine_ls_wR_factor_gt 0.1262
_refine_ls_wR_factor_ref 0.1321
_reflns_number_gt 5451
_reflns_number_total 6503
_reflns_threshold_expression >2sigma(I)
_cod_data_source_file ic302259t_si_002_2.cif
_cod_data_source_block Co3
_cod_database_code 4334567

loop_
_symmetry_equiv_pos_as_xyz
'x, y, z'
'-x, -y, -z'

loop_
_atom_site_label
_atom_site_type_symbol
_atom_site_fract_x
_atom_site_fract_y
_atom_site_fract_z
_atom_site_U_iso_or_equiv
_atom_site_adp_type
_atom_site_occupancy
_atom_site_symmetry_multiplicity
_atom_site_calc_flag
_atom_site_refinement_flags
Co1 Co 0.39807(3) 0.37985(3) 0.82488(2) 0.01220(10) Uani 1 1 d .
Co2 Co 0.5000 0.5000 1.0000 0.01199(12) Uani 1 2 d S
O1 O 0.54463(18) 0.35182(15) 0.92272(13) 0.0133(3) Uani 1 1 d .
O3 O 0.31656(19) 0.41696(16) 1.06928(13) 0.0168(4) Uani 1 1 d .
O2 O 0.23575(18) 0.33728(16) 0.94464(13) 0.0159(4) Uani 1 1 d .
O4 O 0.39616(19) 0.56428(15) 0.86435(13) 0.0149(4) Uani 1 1 d .
O5 O 0.3231(2) 0.67141(17) 0.72358(15) 0.0265(5) Uani 1 1 d .
O6 O 0.24295(19) 0.44986(16) 0.72455(14) 0.0185(4) Uani 1 1 d .
C1 C 0.6544(3) 0.5111(2) 0.70199(19) 0.0179(5) Uani 1 1 d .
H1 H 0.6507 0.5439 0.7635 0.021 Uiso 1 1 calc R
C2 C 0.7556(3) 0.5523(2) 0.6220(2) 0.0205(5) Uani 1 1 d .
H2 H 0.8199 0.6120 0.6287 0.025 Uiso 1 1 calc R
C3 C 0.7625(3) 0.5060(3) 0.5318(2) 0.0226(6) Uani 1 1 d .
H3 H 0.8294 0.5348 0.4747 0.027 Uiso 1 1 calc R
C4 C 0.6696(3) 0.4167(3) 0.5269(2) 0.0220(6) Uani 1 1 d .
H4 H 0.6734 0.3820 0.4663 0.026 Uiso 1 1 calc R
C5 C 0.5706(3) 0.3776(2) 0.61021(19) 0.0167(5) Uani 1 1 d .
C6 C 0.4772(3) 0.2727(2) 0.61048(19) 0.0188(5) Uani 1 1 d .
H6A H 0.5005 0.2403 0.5454 0.023 Uiso 1 1 calc R
H6B H 0.3759 0.3028 0.6157 0.023 Uiso 1 1 calc R
C7 C 0.4983(3) 0.1689(2) 0.70016(19) 0.0171(5) Uani 1 1 d .
H7A H 0.4717 0.0905 0.6828 0.020 Uiso 1 1 calc R
H7B H 0.6006 0.1604 0.7103 0.020 Uiso 1 1 calc R
C8 C 0.2666(3) 0.1489(2) 0.7972(2) 0.0188(5) Uani 1 1 d .
H8A H 0.2077 0.1627 0.8606 0.028 Uiso 1 1 calc R
H8B H 0.2722 0.0610 0.7928 0.028 Uiso 1 1 calc R
H8C H 0.2237 0.1951 0.7386 0.028 Uiso 1 1 calc R
C9 C 0.4737(3) 0.1173(2) 0.88581(19) 0.0148(5) Uani 1 1 d .
H9A H 0.4746 0.0291 0.8798 0.018 Uiso 1 1 calc R
H9B H 0.4107 0.1293 0.9489 0.018 Uiso 1 1 calc R
C10 C 0.6239(3) 0.1490(2) 0.89650(18) 0.0135(5) Uani 1 1 d .
C11 C 0.7351(3) 0.0593(2) 0.8928(2) 0.0187(5) Uani 1 1 d .
H11 H 0.7168 -0.0191 0.8784 0.022 Uiso 1 1 calc R
C12 C 0.8718(3) 0.0825(3) 0.9095(2) 0.0226(6) Uani 1 1 d .
H12 H 0.9465 0.0206 0.9068 0.027 Uiso 1 1 calc R
C13 C 0.8977(3) 0.1968(3) 0.9303(2) 0.0221(6) Uani 1 1 d .
H13 H 0.9906 0.2132 0.9427 0.027 Uiso 1 1 calc R
C14 C 0.7888(3) 0.2882(2) 0.93308(19) 0.0175(5) Uani 1 1 d .
H14 H 0.8087 0.3667 0.9462 0.021 Uiso 1 1 calc R
C15 C 0.6514(3) 0.2658(2) 0.91693(18) 0.0140(5) Uani 1 1 d .
C16 C 0.2304(3) 0.3566(2) 1.03529(19) 0.0160(5) Uani 1 1 d .
C17 C 0.1090(3) 0.3008(3) 1.1108(2) 0.0277(6) Uani 1 1 d .
H17A H 0.0496 0.2566 1.0757 0.042 Uiso 1 1 calc R
H17B H 0.0509 0.3663 1.1398 0.042 Uiso 1 1 calc R
H17C H 0.1482 0.2434 1.1657 0.042 Uiso 1 1 calc R
C18 C 0.3795(3) 0.6655(2) 0.80429(19) 0.0174(5) Uani 1 1 d .
C19 C 0.4293(3) 0.7808(2) 0.8307(2) 0.0252(6) Uani 1 1 d .
H19A H 0.4714 0.7614 0.8950 0.038 Uiso 1 1 calc R
H19B H 0.3479 0.8398 0.8382 0.038 Uiso 1 1 calc R
H19C H 0.5012 0.8166 0.7760 0.038 Uiso 1 1 calc R
N2 N 0.4120(2) 0.19095(19) 0.79674(16) 0.0148(4) Uani 1 1 d .
N1 N 0.5604(2) 0.42690(19) 0.69742(16) 0.0156(4) Uani 1 1 d .
C20 C 0.0919(3) 0.4478(3) 0.7539(2) 0.0265(6) Uani 1 1 d .
H20A H 0.0423 0.4847 0.6954 0.040 Uiso 1 1 calc R
H20B H 0.0654 0.4948 0.8100 0.040 Uiso 1 1 calc R
H20C H 0.0645 0.3626 0.7763 0.040 Uiso 1 1 calc R
O1W O 0.2645(3) 0.1006(2) 0.52366(19) 0.0400(6) Uani 1 1 d .
H1W H 0.2518 0.0276 0.5517 0.060 Uiso 1 1 calc R
O2W O 0.9539(3) 0.7332(2) 0.4234(2) 0.0474(7) Uani 1 1 d .
H2W H 0.8915 0.7825 0.4466 0.071 Uiso 1 1 calc R
O3W O 0.2163(3) 0.8695(2) 0.6060(2) 0.0525(7) Uani 1 1 d .
H3W H 0.2611 0.8145 0.6425 0.079 Uiso 1 1 calc R
C5S C 1.0664(4) 0.7999(3) 0.3630(3) 0.0382(8) Uani 1 1 d .
H5S1 H 1.0264 0.8669 0.3156 0.057 Uiso 1 1 calc R
H5S2 H 1.1284 0.7448 0.3243 0.057 Uiso 1 1 calc R
H5S3 H 1.1222 0.8340 0.4075 0.057 Uiso 1 1 calc R
C9S C 0.3403(4) 0.1021(3) 0.4248(3) 0.0415(8) Uani 1 1 d .
H9S1 H 0.3541 0.1874 0.3918 0.062 Uiso 1 1 calc R
H9S2 H 0.2856 0.0614 0.3838 0.062 Uiso 1 1 calc R
H9S3 H 0.4335 0.0585 0.4304 0.062 Uiso 1 1 calc R
C10S C 0.0701(5) 0.8500(4) 0.6260(3) 0.0558(11) Uani 1 1 d .
H10A H 0.0380 0.8513 0.6986 0.084 Uiso 1 1 calc R
H10B H 0.0520 0.7699 0.6092 0.084 Uiso 1 1 calc R
H10C H 0.0177 0.9150 0.5844 0.084 Uiso 1 1 calc R

loop_
_atom_site_aniso_label
_atom_site_aniso_U_11
_atom_site_aniso_U_22
_atom_site_aniso_U_33
_atom_site_aniso_U_23
_atom_site_aniso_U_13
_atom_site_aniso_U_12
Co1 0.01352(18) 0.01143(17) 0.01229(17) -0.00323(12) -0.00259(12) -0.00002(12)
Co2 0.0136(2) 0.0111(2) 0.0121(2) -0.00431(16) -0.00170(17) -0.00052(17)
O1 0.0124(8) 0.0133(8) 0.0149(8) -0.0046(6) -0.0029(6) 0.0026(7)
O3 0.0168(9) 0.0181(9) 0.0159(9) -0.0056(7) 0.0012(7) -0.0042(7)
O2 0.0140(8) 0.0188(9) 0.0162(9) -0.0057(7) -0.0025(7) -0.0023(7)
O4 0.0176(9) 0.0118(8) 0.0157(8) -0.0037(6) -0.0025(7) 0.0010(7)
O5 0.0415(12) 0.0162(9) 0.0235(10) 0.0003(8) -0.0160(9) 0.0004(9)
O6 0.0182(9) 0.0195(9) 0.0185(9) -0.0032(7) -0.0059(7) 0.0019(7)
C1 0.0217(13) 0.0165(12) 0.0162(12) -0.0040(9) -0.0044(10) 0.0008(10)
C2 0.0180(13) 0.0189(13) 0.0243(14) -0.0005(10) -0.0053(10) -0.0019(10)
C3 0.0243(14) 0.0222(14) 0.0186(13) 0.0012(10) 0.0013(11) -0.0001(11)
C4 0.0271(14) 0.0258(14) 0.0123(12) -0.0031(10) -0.0012(10) 0.0015(11)
C5 0.0191(12) 0.0175(12) 0.0134(12) -0.0018(9) -0.0041(10) 0.0019(10)
C6 0.0245(13) 0.0204(13) 0.0131(12) -0.0064(10) -0.0032(10) -0.0012(11)
C7 0.0196(13) 0.0146(12) 0.0185(12) -0.0090(9) -0.0002(10) 0.0002(10)
C8 0.0170(12) 0.0174(12) 0.0240(13) -0.0073(10) -0.0039(10) -0.0024(10)
C9 0.0156(12) 0.0122(11) 0.0164(12) -0.0021(9) -0.0004(9) -0.0018(9)
C10 0.0165(12) 0.0122(11) 0.0111(11) -0.0007(8) -0.0010(9) -0.0011(9)
C11 0.0225(13) 0.0131(12) 0.0201(13) -0.0030(9) -0.0023(10) 0.0026(10)
C12 0.0185(13) 0.0223(14) 0.0271(14) -0.0072(11) -0.0039(11) 0.0077(11)
C13 0.0150(12) 0.0276(14) 0.0245(14) -0.0053(11) -0.0057(10) 0.0022(11)
C14 0.0167(12) 0.0176(12) 0.0183(12) -0.0033(9) -0.0023(10) -0.0008(10)
C15 0.0155(12) 0.0150(12) 0.0110(11) -0.0021(9) -0.0005(9) 0.0010(9)
C16 0.0156(12) 0.0142(12) 0.0183(12) -0.0044(9) -0.0018(10) 0.0008(9)
C17 0.0303(16) 0.0327(16) 0.0220(14) -0.0110(12) 0.0048(12) -0.0141(13)
C18 0.0207(13) 0.0160(12) 0.0150(12) -0.0033(9) -0.0010(10) 0.0018(10)
C19 0.0385(17) 0.0137(13) 0.0240(14) -0.0020(10) -0.0063(12) -0.0033(12)
N2 0.0135(10) 0.0144(10) 0.0175(10) -0.0059(8) -0.0016(8) 0.0000(8)
N1 0.0191(11) 0.0133(10) 0.0147(10) -0.0022(8) -0.0037(8) 0.0005(8)
C20 0.0204(14) 0.0292(15) 0.0306(15) -0.0059(12) -0.0077(12) 0.0047(12)
O1W 0.0454(14) 0.0299(12) 0.0419(14) -0.0083(10) 0.0097(11) -0.0049(11)
O2W 0.0425(15) 0.0398(14) 0.0563(17) -0.0054(12) 0.0075(13) -0.0073(12)
O3W 0.0514(16) 0.0384(15) 0.0603(18) 0.0219(13) -0.0171(14) -0.0041(12)
C5S 0.0338(18) 0.0389(19) 0.0397(19) -0.0025(15) 0.0003(15) -0.0059(15)
C9S 0.047(2) 0.0346(19) 0.041(2) -0.0096(15) 0.0028(16) 0.0052(16)
C10S 0.057(3) 0.051(2) 0.056(3) 0.0077(19) -0.012(2) -0.006(2)

loop_
_atom_type_symbol
_atom_type_description
_atom_type_scat_dispersion_real
_atom_type_scat_dispersion_imag
_atom_type_scat_source
C C 0.0033 0.0016 'International Tables Vol C Tables 4.2.6.8 and 6.1.1.4'
H H 0.0000 0.0000 'International Tables Vol C Tables 4.2.6.8 and 6.1.1.4'
N N 0.0061 0.0033 'International Tables Vol C Tables 4.2.6.8 and 6.1.1.4'
O O 0.0106 0.0060 'International Tables Vol C Tables 4.2.6.8 and 6.1.1.4'
Co Co 0.3494 0.9721 'International Tables Vol C Tables 4.2.6.8 and 6.1.1.4'

loop_
_geom_angle_atom_site_label_1
_geom_angle_atom_site_label_2
_geom_angle_atom_site_label_3
_geom_angle
_geom_angle_site_symmetry_1
_geom_angle_site_symmetry_3
O1 Co1 O2 90.76(8) . .
O1 Co1 O6 167.73(7) . .
O2 Co1 O6 90.26(8) . .
O1 Co1 N1 91.23(8) . .
O2 Co1 N1 177.93(7) . .
O6 Co1 N1 87.68(8) . .
O1 Co1 N2 94.68(7) . .
O2 Co1 N2 90.51(7) . .
O6 Co1 N2 97.53(7) . .
N1 Co1 N2 89.90(8) . .
O1 Co1 O4 80.17(7) . .
O2 Co1 O4 88.72(7) . .
O6 Co1 O4 87.63(7) . .
N1 Co1 O4 91.04(7) . .
N2 Co1 O4 174.78(7) . .
O3 Co2 O3 180.000(1) . 2_667
O3 Co2 O1 87.67(7) . .
O3 Co2 O1 92.33(7) 2_667 .
O3 Co2 O1 92.33(7) . 2_667
O3 Co2 O1 87.67(7) 2_667 2_667
O1 Co2 O1 180.00(7) . 2_667
O3 Co2 O4 89.56(7) . .
O3 Co2 O4 90.44(7) 2_667 .
O1 Co2 O4 79.17(7) . .
O1 Co2 O4 100.83(7) 2_667 .
O3 Co2 O4 90.44(7) . 2_667
O3 Co2 O4 89.56(7) 2_667 2_667
O1 Co2 O4 100.83(7) . 2_667
O1 Co2 O4 79.17(7) 2_667 2_667
O4 Co2 O4 180.000(1) . 2_667
C15 O1 Co1 122.19(15) . .
C15 O1 Co2 135.05(15) . .
Co1 O1 Co2 101.86(7) . .
C16 O3 Co2 131.16(16) . .
C16 O2 Co1 127.67(16) . .
C18 O4 Co2 137.12(16) . .
C18 O4 Co1 126.17(16) . .
Co2 O4 Co1 93.14(7) . .
C20 O6 Co1 124.01(16) . .
N1 C1 C2 123.3(2) . .
C1 C2 C3 119.3(2) . .
C2 C3 C4 118.2(3) . .
C3 C4 C5 120.2(2) . .
N1 C5 C4 121.4(2) . .
N1 C5 C6 117.2(2) . .
C4 C5 C6 121.3(2) . .
C5 C6 C7 111.2(2) . .
N2 C7 C6 112.7(2) . .
N2 C9 C10 114.4(2) . .
C11 C10 C15 119.3(2) . .
C11 C10 C9 119.7(2) . .
C15 C10 C9 120.8(2) . .
C12 C11 C10 121.3(2) . .
C13 C12 C11 119.1(2) . .
C12 C13 C14 120.6(2) . .
C15 C14 C13 120.8(2) . .
O1 C15 C14 121.3(2) . .
O1 C15 C10 119.8(2) . .
C14 C15 C10 118.9(2) . .
O2 C16 O3 126.4(2) . .
O2 C16 C17 116.6(2) . .
O3 C16 C17 117.0(2) . .
O5 C18 O4 122.0(2) . .
O5 C18 C19 119.0(2) . .
O4 C18 C19 119.0(2) . .
C8 N2 C7 108.12(19) . .
C8 N2 C9 107.6(2) . .
C7 N2 C9 110.27(19) . .
C8 N2 Co1 109.52(15) . .
C7 N2 Co1 115.63(15) . .
C9 N2 Co1 105.38(14) . .
C1 N1 C5 117.6(2) . .
C1 N1 Co1 119.37(17) . .
C5 N1 Co1 123.02(17) . .

loop_
_geom_bond_atom_site_label_1
_geom_bond_atom_site_label_2
_geom_bond_distance
_geom_bond_site_symmetry_2
Co1 O1 2.0028(18) .
Co1 O2 2.0829(19) .
Co1 O6 2.1360(19) .
Co1 N1 2.157(2) .
Co1 N2 2.175(2) .
Co1 O4 2.1884(19) .
Co2 O3 2.0530(19) .
Co2 O3 2.0530(19) 2_667
Co2 O1 2.0716(18) .
Co2 O1 2.0716(18) 2_667
Co2 O4 2.1678(18) .
Co2 O4 2.1678(18) 2_667
O1 C15 1.342(3) .
O3 C16 1.261(3) .
O2 C16 1.261(3) .
O4 C18 1.275(3) .
O5 C18 1.256(3) .
O6 C20 1.431(3) .
C1 N1 1.344(3) .
C1 C2 1.375(4) .
C2 C3 1.380(4) .
C3 C4 1.381(4) .
C4 C5 1.386(4) .
C5 N1 1.359(3) .
C5 C6 1.504(4) .
C6 C7 1.536(4) .
C7 N2 1.482(3) .
C8 N2 1.480(3) .
C9 N2 1.487(3) .
C9 C10 1.516(3) .
C10 C11 1.396(4) .
C10 C15 1.411(3) .
C11 C12 1.389(4) .
C12 C13 1.383(4) .
C13 C14 1.392(4) .
C14 C15 1.390(3) .
C16 C17 1.516(4) .
C18 C19 1.500(3) .
O1W C9S 1.417(4) .
O2W C5S 1.416(4) .
O3W C10S 1.397(5) .

loop_
_geom_torsion_atom_site_label_1
_geom_torsion_atom_site_label_2
_geom_torsion_atom_site_label_3
_geom_torsion_atom_site_label_4
_geom_torsion
_geom_torsion_site_symmetry_1
O2 Co1 O1 C15 119.40(18) .
O6 Co1 O1 C15 -145.9(3) .
N1 Co1 O1 C15 -61.18(18) .
N2 Co1 O1 C15 28.82(18) .
O4 Co1 O1 C15 -152.03(18) .
O2 Co1 O1 Co2 -69.91(8) .
O6 Co1 O1 Co2 24.8(4) .
N1 Co1 O1 Co2 109.51(8) .
N2 Co1 O1 Co2 -160.49(8) .
O4 Co1 O1 Co2 18.66(7) .
O3 Co2 O1 C15 -120.1(2) .
O3 Co2 O1 C15 59.9(2) 2_667
O1 Co2 O1 C15 107(100) 2_667
O4 Co2 O1 C15 149.9(2) .
O4 Co2 O1 C15 -30.1(2) 2_667
O3 Co2 O1 Co1 71.09(8) .
O3 Co2 O1 Co1 -108.91(8) 2_667
O1 Co2 O1 Co1 -62(100) 2_667
O4 Co2 O1 Co1 -18.91(7) .
O4 Co2 O1 Co1 161.09(7) 2_667
O3 Co2 O3 C16 -47(100) 2_667
O1 Co2 O3 C16 -37.9(2) .
O1 Co2 O3 C16 142.1(2) 2_667
O4 Co2 O3 C16 41.3(2) .
O4 Co2 O3 C16 -138.7(2) 2_667
O1 Co1 O2 C16 32.2(2) .
O6 Co1 O2 C16 -135.6(2) .
N1 Co1 O2 C16 -131.5(19) .
N2 Co1 O2 C16 126.9(2) .
O4 Co1 O2 C16 -47.9(2) .
O3 Co2 O4 C18 131.1(2) .
O3 Co2 O4 C18 -48.9(2) 2_667
O1 Co2 O4 C18 -141.2(3) .
O1 Co2 O4 C18 38.8(3) 2_667
O4 Co2 O4 C18 116(100) 2_667
O3 Co2 O4 Co1 -70.81(7) .
O3 Co2 O4 Co1 109.19(7) 2_667
O1 Co2 O4 Co1 16.90(6) .
O1 Co2 O4 Co1 -163.10(6) 2_667
O4 Co2 O4 Co1 -86(100) 2_667
O1 Co1 O4 C18 144.2(2) .
O2 Co1 O4 C18 -124.8(2) .
O6 Co1 O4 C18 -34.5(2) .
N1 Co1 O4 C18 53.1(2) .
N2 Co1 O4 C18 153.5(7) .
O1 Co1 O4 Co2 -17.44(7) .
O2 Co1 O4 Co2 73.55(8) .
O6 Co1 O4 Co2 163.86(7) .
N1 Co1 O4 Co2 -108.50(8) .
N2 Co1 O4 Co2 -8.1(8) .
O1 Co1 O6 C20 -97.2(4) .
O2 Co1 O6 C20 -2.44(19) .
N1 Co1 O6 C20 177.7(2) .
N2 Co1 O6 C20 88.1(2) .
O4 Co1 O6 C20 -91.2(2) .
N1 C1 C2 C3 0.1(4) .
C1 C2 C3 C4 -2.0(4) .
C2 C3 C4 C5 1.3(4) .
C3 C4 C5 N1 1.2(4) .
C3 C4 C5 C6 -174.4(3) .
N1 C5 C6 C7 -54.1(3) .
C4 C5 C6 C7 121.7(3) .
C5 C6 C7 N2 83.3(3) .
N2 C9 C10 C11 -119.3(2) .
N2 C9 C10 C15 64.9(3) .
C15 C10 C11 C12 0.5(4) .
C9 C10 C11 C12 -175.3(2) .
C10 C11 C12 C13 -0.1(4) .
C11 C12 C13 C14 -0.8(4) .
C12 C13 C14 C15 1.1(4) .
Co1 O1 C15 C14 139.87(19) .
Co2 O1 C15 C14 -27.2(3) .
Co1 O1 C15 C10 -41.7(3) .
Co2 O1 C15 C10 151.28(17) .
C13 C14 C15 O1 177.8(2) .
C13 C14 C15 C10 -0.6(4) .
C11 C10 C15 O1 -178.7(2) .
C9 C10 C15 O1 -2.9(3) .
C11 C10 C15 C14 -0.2(3) .
C9 C10 C15 C14 175.6(2) .
Co1 O2 C16 O3 7.6(4) .
Co1 O2 C16 C17 -171.93(18) .
Co2 O3 C16 O2 -3.3(4) .
Co2 O3 C16 C17 176.24(18) .
Co2 O4 C18 O5 172.90(18) .
Co1 O4 C18 O5 20.4(4) .
Co2 O4 C18 C19 -6.9(4) .
Co1 O4 C18 C19 -159.38(19) .
C6 C7 N2 C8 83.8(2) .
C6 C7 N2 C9 -158.8(2) .
C6 C7 N2 Co1 -39.4(2) .
C10 C9 N2 C8 179.9(2) .
C10 C9 N2 C7 62.2(3) .
C10 C9 N2 Co1 -63.3(2) .
O1 Co1 N2 C8 136.68(16) .
O2 Co1 N2 C8 45.88(16) .
O6 Co1 N2 C8 -44.45(17) .
N1 Co1 N2 C8 -132.10(16) .
O4 Co1 N2 C8 127.5(7) .
O1 Co1 N2 C7 -100.90(17) .
O2 Co1 N2 C7 168.30(17) .
O6 Co1 N2 C7 77.96(17) .
N1 Co1 N2 C7 -9.68(17) .
O4 Co1 N2 C7 -110.1(8) .
O1 Co1 N2 C9 21.14(15) .
O2 Co1 N2 C9 -69.66(15) .
O6 Co1 N2 C9 -159.99(14) .
N1 Co1 N2 C9 112.37(15) .
O4 Co1 N2 C9 11.9(9) .
C2 C1 N1 C5 2.5(4) .
C2 C1 N1 Co1 -175.79(19) .
C4 C5 N1 C1 -3.1(4) .
C6 C5 N1 C1 172.7(2) .
C4 C5 N1 Co1 175.09(19) .
C6 C5 N1 Co1 -9.1(3) .
O1 Co1 N1 C1 -50.61(19) .
O2 Co1 N1 C1 113(2) .
O6 Co1 N1 C1 117.17(19) .
N2 Co1 N1 C1 -145.29(19) .
O4 Co1 N1 C1 29.58(19) .
O1 Co1 N1 C5 131.2(2) .
O2 Co1 N1 C5 -65(2) .
O6 Co1 N1 C5 -61.0(2) .
N2 Co1 N1 C5 36.5(2) .
O4 Co1 N1 C5 -148.6(2) .
